data_7206324
loop_
_publ_author_name
'Han, Shuangbing'
'Ma, Zhenbo'
'Wei, Yanhu'
'Kravtsov, Victor Ch.'
'Luisi, Brian S.'
'Kulaots, Indrek'
'Moulton, Brian'

_publ_section_title
;
 A single-crystalline microporous coordination polymer with mixed
 parallel and diagonal interpenetrating \a-Po networks
;
_journal_issue 15
_journal_name_full CrystEngComm
_journal_page_first 4838
_journal_paper_doi 10.1039/c1ce05354j
_journal_volume 13
_journal_year 2011
_chemical_formula_sum 'C120 H108 N4 O40 Zn8'
_chemical_formula_weight 2769.06
_chemical_name_systematic
;
?
;
_space_group_IT_number 151
_symmetry_cell_setting trigonal
_symmetry_space_group_name_Hall 'P 31 2 (0 0 4)'
_symmetry_space_group_name_H-M 'P 31 1 2'
_atom_sites_solution_hydrogens geom
_atom_sites_solution_primary direct
_atom_sites_solution_secondary difmap
_audit_creation_method SHELXL-97
_cell_angle_alpha 90.00
_cell_angle_beta 90.00
_cell_angle_gamma 120.00
_cell_formula_units_Z 6
_cell_length_a 29.536(2)
_cell_length_b 29.536(2)
_cell_length_c 41.760(6)
_cell_measurement_temperature 100(2)
_cell_volume 31550(5)
_computing_cell_refinement 'Bruker XSCANS'
_computing_data_collection 'Bruker XSCANS'
_computing_data_reduction 'Bruker SHELXTL'
_computing_structure_refinement 'Bruker SHELXTL'
_computing_structure_solution 'Bruker SHELXTL'
_diffrn_ambient_temperature 100(2)
_diffrn_measured_fraction_theta_full 0.999
_diffrn_measured_fraction_theta_max 0.999
_diffrn_measurement_device_type 'Bruker P4'
_diffrn_measurement_method '\w scans'
_diffrn_radiation_monochromator graphite
_diffrn_radiation_source 'fine-focus sealed tube'
_diffrn_radiation_type MoK\a
_diffrn_radiation_wavelength 0.71073
_diffrn_reflns_av_R_equivalents 0.1101
_diffrn_reflns_av_sigmaI/netI 0.1790
_diffrn_reflns_limit_h_max 17
_diffrn_reflns_limit_h_min -33
_diffrn_reflns_limit_k_max 34
_diffrn_reflns_limit_k_min 0
_diffrn_reflns_limit_l_max 48
_diffrn_reflns_limit_l_min -42
_diffrn_reflns_number 60962
_diffrn_reflns_theta_full 24.15
_diffrn_reflns_theta_max 24.15
_diffrn_reflns_theta_min 2.11
_exptl_absorpt_coefficient_mu 0.945
_exptl_absorpt_correction_T_max 0.7332
_exptl_absorpt_correction_T_min 0.6493
_exptl_absorpt_correction_type multi-scan
_exptl_absorpt_process_details SADABS
_exptl_crystal_colour 'pale yellow'
_exptl_crystal_density_diffrn 0.874
_exptl_crystal_density_method 'not measured'
_exptl_crystal_description block
_exptl_crystal_F_000 8496
_exptl_crystal_size_max 0.50
_exptl_crystal_size_mid 0.40
_exptl_crystal_size_min 0.35
_refine_diff_density_max 0.834
_refine_diff_density_min -0.493
_refine_diff_density_rms 0.118
_refine_ls_abs_structure_details 'Flack H D (1983), Acta Cryst. A39, 876-881'
_refine_ls_abs_structure_Flack -0.02(2)
_refine_ls_extinction_method none
_refine_ls_goodness_of_fit_ref 1.008
_refine_ls_hydrogen_treatment constr
_refine_ls_matrix_type full
_refine_ls_number_parameters 1343
_refine_ls_number_reflns 33545
_refine_ls_number_restraints 3248
_refine_ls_restrained_S_all 0.998
_refine_ls_R_factor_all 0.1092
_refine_ls_R_factor_gt 0.0788
_refine_ls_shift/su_max 0.009
_refine_ls_shift/su_mean 0.000
_refine_ls_structure_factor_coef Fsqd
_refine_ls_weighting_details 'calc w=1/[\s^2^(Fo^2^)+(0.0875P)^2^+0.0000P] where P=(Fo^2^+2Fc^2^)/3'
_refine_ls_weighting_scheme calc
_refine_ls_wR_factor_gt 0.2074
_refine_ls_wR_factor_ref 0.2165
_reflns_number_gt 20591
_reflns_number_total 33545
_reflns_threshold_expression >2sigma(I)
_cod_data_source_file c1ce05354j.txt
_cod_data_source_block p3112_v4
_cod_original_sg_symbol_H-M P3(1)12
_cod_database_code 7206324

loop_
_symmetry_equiv_pos_as_xyz
'x, y, z'
'-y, x-y, z+1/3'
'-x+y, -x, z+2/3'
'-y, -x, -z+2/3'
'-x+y, y, -z+1/3'
'x, x-y, -z'

loop_
_atom_site_label
_atom_site_type_symbol
_atom_site_fract_x
_atom_site_fract_y
_atom_site_fract_z
_atom_site_U_iso_or_equiv
_atom_site_adp_type
_atom_site_occupancy
_atom_site_symmetry_multiplicity
_atom_site_calc_flag
_atom_site_refinement_flags
_atom_site_disorder_assembly
_atom_site_disorder_group
Zn1 Zn 0.97792(5) 0.70753(5) 0.02442(3) 0.0344(3) Uani 1 1 d U . .
Zn2 Zn 0.96575(5) 0.59575(5) 0.02518(3) 0.0329(3) Uani 1 1 d U . .
Zn3 Zn 1.01775(6) 0.66894(6) -0.03474(4) 0.0480(4) Uani 1 1 d U . .
Zn4 Zn 1.07789(6) 0.69440(6) 0.03169(4) 0.0529(4) Uani 1 1 d U . .
O1M O 1.0083(3) 0.6662(3) 0.01243(16) 0.0355(15) Uani 1 1 d U . .
O1A O 0.9420(3) 0.7230(3) -0.01018(18) 0.047(2) Uani 1 1 d DU . .
O2A O 0.9811(3) 0.7046(3) -0.05062(17) 0.0487(19) Uani 1 1 d DU . .
O3A O 0.6682(3) 0.9177(4) -0.2730(2) 0.061(2) Uani 1 1 d DU . .
O4A O 0.7478(3) 0.9736(3) -0.2894(2) 0.048(2) Uani 1 1 d DU . .
C1A C 0.9487(5) 0.7175(5) -0.0393(2) 0.049(3) Uani 1 1 d DU . .
C2A C 0.9229(3) 0.7347(4) -0.06274(17) 0.049(3) Uani 1 1 d GDU . .
C3A C 0.8873(3) 0.7494(4) -0.05279(14) 0.050(3) Uani 1 1 d GDU . .
H3A H 0.8798 0.7493 -0.0307 0.060 Uiso 1 1 calc R . .
C4A C 0.8625(3) 0.7644(4) -0.0752(2) 0.057(3) Uani 1 1 d GDU . .
H4A H 0.8381 0.7744 -0.0684 0.069 Uiso 1 1 calc R . .
C5A C 0.8734(4) 0.7646(4) -0.10763(18) 0.067(3) Uani 1 1 d GDU . .
C6A C 0.9091(4) 0.7498(4) -0.11758(14) 0.071(4) Uani 1 1 d GDU . .
H6A H 0.9165 0.7500 -0.1397 0.085 Uiso 1 1 calc R . .
C7A C 0.9338(3) 0.7349(4) -0.09514(18) 0.067(3) Uani 1 1 d GDU . .
H7A H 0.9582 0.7248 -0.1019 0.081 Uiso 1 1 calc R . .
C8A C 0.8500(6) 0.7837(6) -0.1306(3) 0.066(4) Uani 1 1 d DU . .
C9A C 0.8326(7) 0.7987(7) -0.1508(4) 0.092(5) Uani 1 1 d DU . .
C10A C 0.8139(7) 0.8176(8) -0.1740(4) 0.095(5) Uani 1 1 d DU . .
C11A C 0.7963(6) 0.8366(7) -0.1920(4) 0.089(5) Uani 1 1 d DU . .
C12A C 0.7747(4) 0.8585(3) -0.2140(2) 0.062(3) Uani 1 1 d GDU . .
C13A C 0.7233(3) 0.8474(3) -0.21084(19) 0.072(4) Uani 1 1 d GDU . .
H13A H 0.7011 0.8226 -0.1954 0.087 Uiso 1 1 calc R . .
C14A C 0.7044(3) 0.8723(4) -0.2304(2) 0.064(3) Uani 1 1 d GDU . .
H14A H 0.6693 0.8647 -0.2282 0.077 Uiso 1 1 calc R . .
C15A C 0.7370(3) 0.9085(3) -0.2530(2) 0.058(3) Uani 1 1 d GDU . .
C16A C 0.7884(3) 0.9197(3) -0.25613(19) 0.060(3) Uani 1 1 d GDU . .
H16A H 0.8106 0.9444 -0.2716 0.072 Uiso 1 1 calc R . .
C17A C 0.8073(3) 0.8947(4) -0.2366(2) 0.066(4) Uani 1 1 d GDU . .
H17A H 0.8424 0.9023 -0.2388 0.079 Uiso 1 1 calc R . .
C18A C 0.7158(4) 0.9342(5) -0.2742(3) 0.053(3) Uani 1 1 d DU . .
O1B O 0.9234(3) 0.6690(3) 0.05662(18) 0.0392(18) Uani 1 1 d DU . .
O2B O 0.9006(3) 0.5880(3) 0.04388(18) 0.0415(18) Uani 1 1 d DU . .
O3B O 0.4589(3) 0.4003(4) 0.3254(2) 0.057(2) Uani 1 1 d DU . .
O4B O 0.4026(3) 0.3653(4) 0.2851(2) 0.080(3) Uani 1 1 d DU . .
C1B C 0.8927(4) 0.6205(4) 0.0580(2) 0.033(2) Uani 1 1 d DU . .
C2B C 0.8465(2) 0.6008(3) 0.07905(16) 0.036(2) Uani 1 1 d GDU . .
C3B C 0.8093(3) 0.5479(3) 0.07908(17) 0.045(3) Uani 1 1 d GDU . .
H3B H 0.8128 0.5247 0.0648 0.054 Uiso 1 1 calc R . .
C4B C 0.7670(3) 0.5288(2) 0.0999(2) 0.051(3) Uani 1 1 d GDU . .
H4B H 0.7416 0.4927 0.1000 0.061 Uiso 1 1 calc R . .
C5B C 0.7619(3) 0.5627(3) 0.12076(18) 0.055(3) Uani 1 1 d GDU . .
C6B C 0.7990(3) 0.6156(3) 0.12074(18) 0.056(3) Uani 1 1 d GDU . .
H6B H 0.7955 0.6388 0.1350 0.067 Uiso 1 1 calc R . .
C7B C 0.8413(3) 0.6347(2) 0.09988(19) 0.043(3) Uani 1 1 d GDU . .
H7B H 0.8667 0.6708 0.0999 0.052 Uiso 1 1 calc R . .
C8B C 0.7180(5) 0.5409(5) 0.1427(3) 0.061(3) Uani 1 1 d DU . .
C9B C 0.6853(5) 0.5197(5) 0.1628(3) 0.060(4) Uani 1 1 d DU . .
C10B C 0.6455(5) 0.4973(6) 0.1839(3) 0.070(4) Uani 1 1 d DU . .
C11B C 0.6127(5) 0.4782(6) 0.2041(3) 0.068(4) Uani 1 1 d DU . .
C12B C 0.5728(3) 0.4509(4) 0.22859(17) 0.066(4) Uani 1 1 d GDU . .
C13B C 0.5229(3) 0.4124(4) 0.21963(14) 0.069(4) Uani 1 1 d GDU . .
H13B H 0.5162 0.4001 0.1982 0.082 Uiso 1 1 calc R . .
C14B C 0.4827(2) 0.3919(3) 0.24206(19) 0.070(4) Uani 1 1 d GDU . .
H14B H 0.4486 0.3656 0.2359 0.084 Uiso 1 1 calc R . .
C15B C 0.4925(3) 0.4099(3) 0.27346(17) 0.050(3) Uani 1 1 d GDU . .
C16B C 0.5425(3) 0.4484(3) 0.28242(15) 0.042(3) Uani 1 1 d GDU . .
H16B H 0.5492 0.4607 0.3039 0.051 Uiso 1 1 calc R . .
C17B C 0.5826(2) 0.4689(3) 0.25998(19) 0.061(4) Uani 1 1 d GDU . .
H17B H 0.6168 0.4952 0.2661 0.073 Uiso 1 1 calc R . .
C18B C 0.4489(4) 0.3920(5) 0.2966(3) 0.053(3) Uani 1 1 d DU . .
O1C O 0.9942(4) 0.5744(4) 0.0600(2) 0.069(3) Uani 1 1 d DU . .
O2C O 1.0639(5) 0.6469(5) 0.0687(3) 0.129(4) Uani 1 1 d DU . .
O3C O 1.2629(5) 0.3987(6) 0.3384(3) 0.126(4) Uani 1 1 d DU . .
O4C O 1.2639(8) 0.3536(8) 0.2973(4) 0.186(6) Uani 1 1 d DU . .
C1C C 1.0289(7) 0.6026(6) 0.0776(4) 0.106(4) Uani 1 1 d DU . .
C2C C 1.0468(5) 0.5809(5) 0.1032(3) 0.113(5) Uani 1 1 d GDU . .
C3C C 1.0875(6) 0.6131(5) 0.1236(4) 0.156(6) Uani 1 1 d GDU . .
H3C H 1.1081 0.6495 0.1192 0.187 Uiso 1 1 calc R . .
C4C C 1.0982(6) 0.5922(6) 0.1504(3) 0.164(7) Uani 1 1 d GDU . .
H4C H 1.1261 0.6143 0.1643 0.197 Uiso 1 1 calc R . .
C5C C 1.0682(7) 0.5391(6) 0.1569(3) 0.163(7) Uani 1 1 d GDU . .
C6C C 1.0274(6) 0.5068(5) 0.1365(4) 0.158(6) Uani 1 1 d GDU . .
H6C H 1.0069 0.4705 0.1410 0.189 Uiso 1 1 calc R . .
C7C C 1.0167(5) 0.5277(5) 0.1097(3) 0.136(6) Uani 1 1 d GDU . .
H7C H 0.9888 0.5057 0.0958 0.163 Uiso 1 1 calc R . .
C8C C 1.0864(10) 0.5193(9) 0.1822(5) 0.167(7) Uani 1 1 d DU . .
C9C C 1.1041(11) 0.4969(12) 0.1966(7) 0.194(9) Uani 1 1 d DU . .
C10C C 1.1390(11) 0.4897(12) 0.2152(7) 0.202(9) Uani 1 1 d DU . .
C11C C 1.1478(11) 0.4672(11) 0.2372(5) 0.180(7) Uani 1 1 d DU . .
C12C C 1.1717(6) 0.4443(7) 0.2564(4) 0.162(6) Uani 1 1 d GDU . .
C13C C 1.1832(6) 0.4571(6) 0.2886(4) 0.163(6) Uani 1 1 d GDU . .
H13C H 1.1726 0.4790 0.2988 0.196 Uiso 1 1 calc R . .
C14C C 1.2102(7) 0.4377(6) 0.3057(3) 0.160(6) Uani 1 1 d GDU . .
H14C H 1.2181 0.4464 0.3277 0.192 Uiso 1 1 calc R . .
C15C C 1.2257(6) 0.4056(7) 0.2907(4) 0.153(6) Uani 1 1 d GDU . .
C16C C 1.2142(6) 0.3929(6) 0.2586(4) 0.165(6) Uani 1 1 d GDU . .
H16C H 1.2248 0.3709 0.2483 0.197 Uiso 1 1 calc R . .
C17C C 1.1872(6) 0.4122(6) 0.2414(3) 0.156(6) Uani 1 1 d GDU . .
H17C H 1.1793 0.4035 0.2194 0.187 Uiso 1 1 calc R . .
C18C C 1.2493(10) 0.3808(9) 0.3117(4) 0.137(6) Uani 1 1 d DU . .
Zn5 Zn 0.62473(5) 0.93480(5) 0.01851(3) 0.0327(3) Uani 1 1 d U . .
Zn6 Zn 0.62938(5) 1.04537(5) 0.01110(3) 0.0407(4) Uani 1 1 d U . .
Zn7 Zn 0.73480(5) 1.03649(5) 0.02086(3) 0.0322(3) Uani 1 1 d U . .
Zn8 Zn 0.67131(5) 1.00142(5) -0.04285(3) 0.0374(3) Uani 1 1 d U . .
O2M O 0.6645(3) 1.0043(3) 0.00314(16) 0.0337(14) Uani 1 1 d U . .
O1E O 0.5611(3) 0.9189(3) 0.04026(19) 0.0436(19) Uani 1 1 d DU . .
O2E O 0.5890(3) 1.0027(3) 0.0496(2) 0.057(2) Uani 1 1 d DU . .
O3E O 0.0706(3) 0.7010(3) 0.27614(18) 0.048(2) Uani 1 1 d DU . .
O4E O 0.1213(3) 0.7256(3) 0.32032(17) 0.042(2) Uani 1 1 d DU . .
C1E C 0.5582(4) 0.9546(4) 0.0536(3) 0.046(3) Uani 1 1 d DU . .
C2E C 0.5129(3) 0.9390(4) 0.0764(2) 0.071(4) Uani 1 1 d GDU . .
C3E C 0.5122(4) 0.9750(3) 0.0974(3) 0.084(4) Uani 1 1 d GDU . .
H3E H 0.5400 1.0103 0.0973 0.100 Uiso 1 1 calc R . .
C4E C 0.4709(4) 0.9595(4) 0.1188(2) 0.101(5) Uani 1 1 d GDU . .
H4E H 0.4704 0.9842 0.1332 0.121 Uiso 1 1 calc R . .
C5E C 0.4303(4) 0.9079(4) 0.1190(3) 0.096(5) Uani 1 1 d GDU . .
C6E C 0.4311(3) 0.8718(3) 0.0980(3) 0.097(5) Uani 1 1 d GDU . .
H6E H 0.4033 0.8366 0.0981 0.116 Uiso 1 1 calc R . .
C7E C 0.4724(4) 0.8874(3) 0.0766(2) 0.085(4) Uani 1 1 d GDU . .
H7E H 0.4729 0.8627 0.0622 0.102 Uiso 1 1 calc R . .
C8E C 0.3925(6) 0.8908(7) 0.1446(4) 0.101(5) Uani 1 1 d DU . .
C9E C 0.3576(7) 0.8683(7) 0.1629(4) 0.104(5) Uani 1 1 d DU . .
C10E C 0.3242(6) 0.8489(7) 0.1887(4) 0.090(5) Uani 1 1 d DU . .
C11E C 0.2901(5) 0.8281(6) 0.2077(3) 0.069(4) Uani 1 1 d DU . .
C12E C 0.2461(3) 0.7977(3) 0.22809(18) 0.073(4) Uani 1 1 d GDU . .
C13E C 0.2529(2) 0.8052(3) 0.26099(19) 0.051(3) Uani 1 1 d GDU . .
H13E H 0.2867 0.8277 0.2695 0.061 Uiso 1 1 calc R . .
C14E C 0.2102(3) 0.7798(3) 0.28139(14) 0.049(3) Uani 1 1 d GDU . .
H14E H 0.2148 0.7849 0.3039 0.059 Uiso 1 1 calc R . .
C15E C 0.1607(2) 0.7468(3) 0.26890(17) 0.048(3) Uani 1 1 d GDU . .
C16E C 0.1539(2) 0.7393(3) 0.23600(18) 0.058(3) Uani 1 1 d GDU . .
H16E H 0.1201 0.7167 0.2275 0.070 Uiso 1 1 calc R . .
C17E C 0.1966(3) 0.7647(4) 0.21560(14) 0.055(3) Uani 1 1 d GDU . .
H17E H 0.1920 0.7595 0.1931 0.066 Uiso 1 1 calc R . .
C18E C 0.1143(4) 0.7232(5) 0.2906(2) 0.050(3) Uani 1 1 d DU . .
O1F O 0.6664(3) 0.9212(3) 0.05034(18) 0.0403(19) Uani 1 1 d DU . .
O2F O 0.7483(3) 0.9863(3) 0.04332(18) 0.0412(19) Uani 1 1 d DU . .
O3F O 0.9328(3) 0.7244(3) 0.32252(19) 0.047(2) Uani 1 1 d DU . .
O4F O 0.9815(3) 0.7258(3) 0.28133(19) 0.057(2) Uani 1 1 d DU . .
C1F C 0.7147(4) 0.9434(4) 0.0556(3) 0.041(3) Uani 1 1 d DU . .
C2F C 0.7333(3) 0.9173(3) 0.07792(18) 0.045(3) Uani 1 1 d GDU . .
C3F C 0.7865(3) 0.9377(3) 0.0828(2) 0.063(4) Uani 1 1 d GDU . .
H3F H 0.8111 0.9675 0.0711 0.076 Uiso 1 1 calc R . .
C4F C 0.8039(3) 0.9145(3) 0.1050(2) 0.061(3) Uani 1 1 d GDU . .
H4F H 0.8403 0.9285 0.1083 0.073 Uiso 1 1 calc R . .
C5F C 0.7679(4) 0.8710(3) 0.12214(19) 0.061(3) Uani 1 1 d GDU . .
C6F C 0.7147(3) 0.8505(3) 0.1172(2) 0.067(4) Uani 1 1 d GDU . .
H6F H 0.6901 0.8208 0.1290 0.081 Uiso 1 1 calc R . .
C7F C 0.6973(2) 0.8737(3) 0.0951(2) 0.061(3) Uani 1 1 d GDU . .
H7F H 0.6609 0.8597 0.0917 0.074 Uiso 1 1 calc R . .
C8F C 0.7856(6) 0.8463(6) 0.1449(3) 0.066(4) Uani 1 1 d DU . .
C9F C 0.8043(6) 0.8314(5) 0.1645(3) 0.057(3) Uani 1 1 d DU . .
C10F C 0.8251(6) 0.8152(6) 0.1871(3) 0.065(4) Uani 1 1 d DU . .
C11F C 0.8440(6) 0.7999(6) 0.2071(3) 0.066(4) Uani 1 1 d DU . .
C12F C 0.8730(3) 0.7879(3) 0.23026(16) 0.052(3) Uani 1 1 d GDU . .
C13F C 0.9143(3) 0.7818(4) 0.21986(14) 0.063(3) Uani 1 1 d GDU . .
H13F H 0.9258 0.7893 0.1983 0.075 Uiso 1 1 calc R . .
C14F C 0.9388(3) 0.7646(4) 0.24105(17) 0.052(3) Uani 1 1 d GDU . .
H14F H 0.9670 0.7604 0.2339 0.062 Uiso 1 1 calc R . .
C15F C 0.9220(3) 0.7536(3) 0.27266(16) 0.038(3) Uani 1 1 d GDU . .
C16F C 0.8807(3) 0.7597(3) 0.28306(13) 0.038(3) Uani 1 1 d GDU . .
H16F H 0.8692 0.7522 0.3047 0.046 Uiso 1 1 calc R . .
C17F C 0.8562(3) 0.7769(3) 0.26186(18) 0.048(3) Uani 1 1 d GDU . .
H17F H 0.8280 0.7811 0.2690 0.058 Uiso 1 1 calc R . .
C18F C 0.9483(4) 0.7337(4) 0.2937(2) 0.035(2) Uani 1 1 d DU . .
O1G O 0.6711(3) 1.0951(3) -0.0324(2) 0.053(2) Uani 1 1 d DU . .
O2G O 0.6570(4) 1.0408(4) -0.0730(2) 0.067(2) Uani 1 1 d DU . .
O3G O 0.4192(3) 1.3156(3) -0.2952(2) 0.054(2) Uani 1 1 d DU . .
O4G O 0.3401(3) 1.2527(3) -0.27952(18) 0.042(2) Uani 1 1 d DU . .
C1G C 0.6557(6) 1.0786(5) -0.0590(3) 0.063(3) Uani 1 1 d DU . .
C2G C 0.6283(4) 1.1012(3) -0.0778(2) 0.059(3) Uani 1 1 d GDU . .
C3G C 0.5952(4) 1.0742(3) -0.1031(2) 0.070(4) Uani 1 1 d GDU . .
H3G H 0.5901 1.0410 -0.1093 0.084 Uiso 1 1 calc R . .
C4G C 0.5696(4) 1.0958(4) -0.1195(2) 0.085(4) Uani 1 1 d GDU . .
H4G H 0.5470 1.0774 -0.1368 0.102 Uiso 1 1 calc R . .
C5G C 0.5770(4) 1.1444(4) -0.1105(2) 0.084(4) Uani 1 1 d GDU . .
C6G C 0.6101(4) 1.1713(3) -0.0852(2) 0.090(4) Uani 1 1 d GDU . .
H6G H 0.6152 1.2045 -0.0790 0.108 Uiso 1 1 calc R . .
C7G C 0.6357(4) 1.1497(3) -0.06878(19) 0.064(3) Uani 1 1 d GDU . .
H7G H 0.6583 1.1682 -0.0515 0.077 Uiso 1 1 calc R . .
C8G C 0.5487(7) 1.1628(7) -0.1293(4) 0.108(6) Uani 1 1 d DU . .
C9G C 0.5278(8) 1.1823(8) -0.1440(5) 0.117(6) Uani 1 1 d DU . .
C10G C 0.4995(8) 1.1996(8) -0.1602(5) 0.120(6) Uani 1 1 d DU . .
C11G C 0.4816(7) 1.2142(7) -0.1812(4) 0.103(5) Uani 1 1 d DU . .
C12G C 0.4578(4) 1.2302(4) -0.2057(2) 0.084(4) Uani 1 1 d GDU . .
C13G C 0.4047(4) 1.2001(4) -0.2125(2) 0.091(5) Uani 1 1 d GDU . .
H13G H 0.3837 1.1685 -0.2011 0.109 Uiso 1 1 calc R . .
C14G C 0.3824(3) 1.2164(4) -0.2358(2) 0.066(4) Uani 1 1 d GDU . .
H14G H 0.3462 1.1958 -0.2405 0.080 Uiso 1 1 calc R . .
C15G C 0.4132(3) 1.2627(4) -0.25237(18) 0.048(3) Uani 1 1 d GDU . .
C16G C 0.4662(3) 1.2927(3) -0.2456(2) 0.079(4) Uani 1 1 d GDU . .
H16G H 0.4872 1.3244 -0.2569 0.094 Uiso 1 1 calc R . .
C17G C 0.4885(3) 1.2765(4) -0.2222(2) 0.085(4) Uani 1 1 d GDU . .
H17G H 0.5248 1.2970 -0.2176 0.103 Uiso 1 1 calc R . .
C18G C 0.3888(4) 1.2772(5) -0.2785(3) 0.052(3) Uani 1 1 d DU . .
O1S2 O 0.5715(3) 0.9912(3) -0.02148(19) 0.065(2) Uani 1 1 d GU . .
N1S2 N 0.5027(3) 0.9647(4) -0.0550(2) 0.116(5) Uani 1 1 d GU . .
C1S2 C 0.5320(3) 0.9923(3) -0.0307(2) 0.101(5) Uani 1 1 d GU . .
H1S2 H 0.5224 1.0144 -0.0196 0.121 Uiso 1 1 calc R . .
C2S2 C 0.5169(5) 0.9321(6) -0.0736(3) 0.113(6) Uani 1 1 d GU . .
H2S1 H 0.4910 0.9145 -0.0906 0.169 Uiso 1 1 calc R . .
H2S2 H 0.5177 0.9059 -0.0596 0.169 Uiso 1 1 calc R . .
H2S3 H 0.5515 0.9539 -0.0832 0.169 Uiso 1 1 calc R . .
C3S2 C 0.4579(5) 0.9690(7) -0.0657(4) 0.150(7) Uani 1 1 d GU . .
H3S1 H 0.4412 0.9455 -0.0839 0.225 Uiso 1 1 calc R . .
H3S2 H 0.4697 1.0051 -0.0722 0.225 Uiso 1 1 calc R . .
H3S3 H 0.4327 0.9591 -0.0481 0.225 Uiso 1 1 calc R . .
O1S3 O 0.5882(4) 1.0821(4) 0.0102(2) 0.074(3) Uani 1 1 d GU . .
N1S3 N 0.5840(6) 1.1564(4) 0.0105(3) 0.168(6) Uani 1 1 d GU . .
C1S3 C 0.6066(4) 1.1289(4) 0.0175(3) 0.135(6) Uani 1 1 d GU . .
H1S3 H 0.6388 1.1457 0.0288 0.162 Uiso 1 1 calc R . .
C2S3 C 0.5359(8) 1.1332(7) -0.0079(6) 0.235(10) Uani 1 1 d GU . .
H2S4 H 0.5246 1.1590 -0.0109 0.352 Uiso 1 1 calc R . .
H2S5 H 0.5087 1.1028 0.0036 0.352 Uiso 1 1 calc R . .
H2S6 H 0.5418 1.1221 -0.0288 0.352 Uiso 1 1 calc R . .
C3S3 C 0.6083(9) 1.2119(4) 0.0186(5) 0.220(9) Uani 1 1 d GU . .
H3S4 H 0.5857 1.2254 0.0114 0.330 Uiso 1 1 calc R . .
H3S5 H 0.6423 1.2312 0.0078 0.330 Uiso 1 1 calc R . .
H3S6 H 0.6133 1.2163 0.0418 0.330 Uiso 1 1 calc R . .
O1S O 0.7317(4) 0.2446(5) 0.0025(3) 0.138(5) Uani 1 1 d GU . .
N1S N 0.7961(3) 0.2254(3) 0.00957(18) 0.066(3) Uani 1 1 d GU . .
C1S C 0.7507(3) 0.2158(4) -0.0020(2) 0.092(5) Uani 1 1 d GU . .
H1S H 0.7312 0.1851 -0.0145 0.110 Uiso 1 1 calc R . .
C2S C 0.8283(4) 0.2729(4) 0.0277(4) 0.101(5) Uani 1 1 d GU . .
H2S7 H 0.8606 0.2737 0.0344 0.151 Uiso 1 1 calc R . .
H2S8 H 0.8091 0.2736 0.0466 0.151 Uiso 1 1 calc R . .
H2S9 H 0.8371 0.3034 0.0142 0.151 Uiso 1 1 calc R . .
C3S C 0.8176(5) 0.1914(5) 0.0026(4) 0.103(5) Uani 1 1 d GU . .
H3S7 H 0.8515 0.2050 0.0133 0.155 Uiso 1 1 calc R . .
H3S8 H 0.8222 0.1903 -0.0206 0.155 Uiso 1 1 calc R . .
H3S9 H 0.7936 0.1560 0.0104 0.155 Uiso 1 1 calc R . .
O1S4 O 0.1001(3) 0.7299(5) 0.1637(3) 0.122(4) Uani 1 1 d GU . .
N1S4 N 0.0126(4) 0.6888(4) 0.1564(3) 0.126(5) Uani 1 1 d GU . .
C1S4 C 0.0612(4) 0.7147(4) 0.1461(2) 0.139(6) Uani 1 1 d GU . .
H1S4 H 0.0669 0.7221 0.1238 0.167 Uiso 1 1 calc R . .
C2S4 C 0.0017(4) 0.6746(8) 0.1900(3) 0.168(8) Uani 1 1 d GU . .
H2SX H -0.0362 0.6556 0.1935 0.252 Uiso 1 1 calc R . .
H2SY H 0.0179 0.7062 0.2032 0.252 Uiso 1 1 calc R . .
H2SZ H 0.0161 0.6521 0.1959 0.252 Uiso 1 1 calc R . .
C3S4 C -0.0318(5) 0.6700(7) 0.1345(4) 0.157(7) Uani 1 1 d GU . .
H3SX H -0.0644 0.6518 0.1467 0.236 Uiso 1 1 calc R . .
H3SY H -0.0304 0.6459 0.1190 0.236 Uiso 1 1 calc R . .
H3SZ H -0.0303 0.6997 0.1232 0.236 Uiso 1 1 calc R . .
O1X O 0.7532(8) 0.8766(4) 0.0000 0.116(6) Uiso 0.98 2 d SP A 1
O2X O 0.3428(9) -0.0016(8) 0.1875(7) 0.219(10) Uiso 0.91 1 d P B 1
O3X O 0.7497(12) 0.3365(12) 0.0681(8) 0.210(12) Uiso 0.70 1 d P C 1
O4X O 0.6375(11) 0.3310(12) 0.0552(7) 0.229(13) Uiso 0.76 1 d P D 1
O5X O 0.2820(19) 0.7017(18) 0.2203(11) 0.232(18) Uiso 0.52 1 d P E 1
O6X O 0.960(2) 0.8686(19) 0.3406(12) 0.29(2) Uiso 0.59 1 d P F 1
O7X O 0.3837(19) 0.7760(18) 0.3199(12) 0.28(2) Uiso 0.65 1 d P G 1
O8X O 1.1228(17) 0.5316(17) 0.0401(10) 0.262(19) Uiso 0.61 1 d P H 1
O9X O 0.9676(12) 0.4083(11) 0.1846(7) 0.154(10) Uiso 0.56 1 d P I 1
O11X O 0.9496(18) 0.8995(18) -0.1921(11) 0.222(18) Uiso 0.49 1 d P . 1
O12X O 0.941(2) 0.965(2) 0.2740(14) 0.116(18) Uiso 0.24 1 d P J 1
013X O 1.0627(18) 0.9951(18) 0.1643(11) 0.207(18) Uiso 0.46 1 d P K 1
O14X O 0.6780(7) 0.3220(7) 0.8333 0.180(13) Uiso 0.73 2 d SP L 1
O15X O 0.3181(17) -0.0026(16) 0.0335(11) 0.167(16) Uiso 0.39 1 d P M 1
O16X O 0.307(2) -0.0627(19) -0.0299(12) 0.119(16) Uiso 0.27 1 d P N 1
O10X O 0.355(3) 0.770(3) 0.9886(19) 0.30(3) Uiso 0.44 1 d P O 2

loop_
_atom_site_aniso_label
_atom_site_aniso_U_11
_atom_site_aniso_U_22
_atom_site_aniso_U_33
_atom_site_aniso_U_23
_atom_site_aniso_U_13
_atom_site_aniso_U_12
Zn1 0.0296(8) 0.0323(8) 0.0413(8) 0.0018(7) 0.0041(6) 0.0155(6)
Zn2 0.0307(8) 0.0317(7) 0.0355(8) -0.0046(6) -0.0009(6) 0.0149(7)
Zn3 0.0504(9) 0.0485(10) 0.0449(9) 0.0050(8) -0.0007(7) 0.0245(8)
Zn4 0.0324(8) 0.0540(10) 0.0661(11) -0.0165(9) -0.0034(8) 0.0169(8)
O1M 0.041(4) 0.036(3) 0.029(3) 0.000(3) 0.009(3) 0.019(3)
O1A 0.051(5) 0.056(5) 0.041(4) -0.002(4) -0.006(4) 0.031(4)
O2A 0.058(5) 0.057(5) 0.042(4) 0.009(4) 0.006(4) 0.037(4)
O3A 0.051(4) 0.063(5) 0.071(6) 0.004(4) -0.005(4) 0.029(4)
O4A 0.059(5) 0.033(4) 0.049(5) -0.001(3) -0.003(4) 0.021(4)
C1A 0.043(6) 0.062(7) 0.038(5) 0.005(5) 0.005(5) 0.025(5)
C2A 0.056(6) 0.057(7) 0.047(5) 0.006(5) 0.004(5) 0.038(5)
C3A 0.032(6) 0.061(7) 0.054(6) 0.009(5) -0.001(5) 0.020(5)
C4A 0.057(6) 0.063(7) 0.063(6) 0.007(6) 0.001(5) 0.038(5)
C5A 0.063(7) 0.087(8) 0.054(6) 0.006(6) 0.001(5) 0.041(6)
C6A 0.083(7) 0.090(8) 0.056(6) 0.002(6) -0.005(5) 0.056(6)
C7A 0.089(8) 0.072(7) 0.056(5) 0.003(6) -0.002(5) 0.051(6)
C8A 0.068(7) 0.075(7) 0.065(7) 0.006(6) 0.001(6) 0.043(6)
C9A 0.106(8) 0.095(8) 0.111(9) 0.014(6) -0.009(6) 0.077(7)
C10A 0.102(9) 0.108(9) 0.082(8) 0.019(6) -0.009(6) 0.057(7)
C11A 0.098(8) 0.095(8) 0.091(8) 0.006(6) -0.013(6) 0.061(7)
C12A 0.071(6) 0.060(6) 0.061(7) -0.002(5) -0.005(5) 0.037(5)
C13A 0.082(6) 0.076(7) 0.061(7) 0.013(5) -0.013(6) 0.042(6)
C14A 0.072(6) 0.061(7) 0.067(7) 0.006(5) -0.007(5) 0.038(5)
C15A 0.065(6) 0.048(6) 0.073(7) 0.002(5) -0.004(5) 0.037(5)
C16A 0.062(6) 0.063(7) 0.060(7) 0.000(5) -0.003(5) 0.035(5)
C17A 0.067(6) 0.075(7) 0.066(7) -0.005(5) -0.015(5) 0.043(5)
C18A 0.049(6) 0.052(6) 0.054(6) 0.001(5) -0.008(5) 0.021(5)
O1B 0.041(4) 0.046(4) 0.038(4) 0.003(3) 0.007(3) 0.027(3)
O2B 0.041(4) 0.044(4) 0.041(4) 0.000(3) 0.002(3) 0.022(3)
O3B 0.051(5) 0.063(5) 0.048(4) 0.007(4) 0.018(4) 0.023(4)
O4B 0.058(5) 0.099(7) 0.060(5) -0.027(5) 0.009(4) 0.021(5)
C1B 0.035(5) 0.038(5) 0.025(5) -0.006(4) -0.009(4) 0.019(4)
C2B 0.031(5) 0.046(5) 0.033(5) 0.009(4) -0.002(4) 0.020(4)
C3B 0.037(5) 0.048(5) 0.047(6) -0.007(5) -0.003(4) 0.019(4)
C4B 0.050(6) 0.047(6) 0.043(6) 0.002(5) -0.001(5) 0.013(5)
C5B 0.050(6) 0.064(6) 0.047(6) 0.007(5) 0.003(5) 0.025(5)
C6B 0.054(6) 0.058(5) 0.055(7) -0.011(5) 0.008(5) 0.028(5)
C7B 0.039(5) 0.046(5) 0.039(6) -0.001(5) 0.002(4) 0.016(5)
C8B 0.053(6) 0.075(7) 0.045(6) 0.011(6) 0.002(4) 0.026(5)
C9B 0.044(6) 0.078(8) 0.050(6) -0.005(6) 0.005(4) 0.024(5)
C10B 0.060(7) 0.070(7) 0.055(7) -0.005(6) 0.013(5) 0.015(6)
C11B 0.051(6) 0.077(8) 0.055(6) -0.001(6) 0.005(5) 0.017(5)
C12B 0.056(6) 0.080(7) 0.046(5) 0.008(5) 0.009(5) 0.022(5)
C13B 0.070(6) 0.058(7) 0.056(6) -0.014(6) 0.024(5) 0.016(5)
C14B 0.062(6) 0.057(7) 0.062(6) -0.021(6) 0.018(5) 0.008(5)
C15B 0.049(5) 0.052(6) 0.047(5) -0.006(5) 0.011(4) 0.025(5)
C16B 0.044(5) 0.041(6) 0.038(5) -0.012(5) 0.012(4) 0.018(4)
C17B 0.063(6) 0.046(6) 0.057(6) -0.013(5) 0.019(5) 0.014(5)
C18B 0.049(5) 0.050(6) 0.056(5) -0.007(6) 0.014(5) 0.022(5)
O1C 0.086(5) 0.070(5) 0.075(5) 0.013(4) -0.015(4) 0.056(4)
O2C 0.140(7) 0.104(6) 0.113(6) 0.011(5) -0.071(5) 0.038(5)
O3C 0.108(7) 0.131(8) 0.129(7) 0.038(6) 0.003(6) 0.053(6)
O4C 0.192(10) 0.199(9) 0.213(10) -0.029(7) -0.055(7) 0.133(8)
C1C 0.118(7) 0.098(6) 0.096(7) 0.009(5) -0.034(5) 0.050(5)
C2C 0.121(8) 0.122(7) 0.107(8) 0.008(6) -0.025(6) 0.070(6)
C3C 0.161(9) 0.158(8) 0.152(9) 0.010(6) -0.054(7) 0.082(6)
C4C 0.182(10) 0.166(8) 0.132(9) 0.006(7) -0.048(7) 0.079(7)
C5C 0.173(10) 0.165(8) 0.153(9) 0.014(7) -0.010(7) 0.086(7)
C6C 0.160(9) 0.154(8) 0.164(10) 0.035(6) -0.013(7) 0.082(7)
C7C 0.153(9) 0.128(7) 0.143(9) 0.030(7) -0.004(7) 0.082(6)
C8C 0.177(10) 0.180(10) 0.161(10) 0.018(7) -0.013(7) 0.101(8)
C9C 0.200(11) 0.208(11) 0.198(12) 0.024(8) -0.016(8) 0.119(8)
C10C 0.216(11) 0.208(12) 0.206(12) 0.020(8) -0.030(8) 0.125(9)
C11C 0.199(11) 0.187(11) 0.186(11) 0.008(7) -0.014(7) 0.120(8)
C12C 0.171(10) 0.170(10) 0.167(9) 0.001(7) -0.017(7) 0.101(7)
C13C 0.180(10) 0.168(10) 0.170(9) 0.004(7) -0.009(7) 0.108(8)
C14C 0.159(10) 0.175(10) 0.173(9) 0.006(7) -0.004(7) 0.104(8)
C15C 0.165(10) 0.160(9) 0.161(8) 0.001(7) -0.029(7) 0.101(7)
C16C 0.180(10) 0.174(10) 0.164(8) 0.000(7) -0.027(7) 0.106(8)
C17C 0.170(10) 0.159(10) 0.151(9) 0.004(7) -0.021(7) 0.093(8)
C18C 0.136(9) 0.140(9) 0.144(9) 0.008(7) -0.014(7) 0.075(7)
Zn5 0.0317(8) 0.0319(8) 0.0359(8) -0.0003(6) 0.0005(6) 0.0168(6)
Zn6 0.0355(8) 0.0375(8) 0.0519(9) 0.0002(7) 0.0039(7) 0.0205(7)
Zn7 0.0325(7) 0.0308(8) 0.0309(8) -0.0012(6) 0.0023(6) 0.0141(7)
Zn8 0.0396(8) 0.0376(8) 0.0322(7) 0.0003(6) -0.0057(6) 0.0172(7)
O2M 0.040(4) 0.036(4) 0.028(3) 0.002(3) 0.006(3) 0.021(3)
O1E 0.041(4) 0.046(4) 0.050(5) 0.007(4) 0.011(3) 0.027(3)
O2E 0.053(5) 0.050(4) 0.068(4) -0.003(4) 0.007(4) 0.025(4)
O3E 0.038(4) 0.060(5) 0.044(4) -0.002(4) 0.003(3) 0.025(4)
O4E 0.030(4) 0.039(4) 0.039(4) 0.003(4) 0.010(3) 0.004(3)
C1E 0.041(5) 0.050(5) 0.047(6) 0.000(5) 0.010(4) 0.023(4)
C2E 0.072(6) 0.073(6) 0.078(7) 0.011(5) 0.034(5) 0.043(5)
C3E 0.080(7) 0.088(7) 0.087(8) -0.010(6) 0.039(6) 0.046(6)
C4E 0.107(8) 0.102(7) 0.096(9) -0.013(6) 0.044(6) 0.054(6)
C5E 0.085(7) 0.109(7) 0.092(8) 0.016(6) 0.031(6) 0.048(6)
C6E 0.085(7) 0.086(7) 0.102(8) 0.014(6) 0.024(6) 0.029(6)
C7E 0.070(7) 0.082(6) 0.090(8) 0.006(6) 0.023(6) 0.028(5)
C8E 0.081(8) 0.123(9) 0.095(8) 0.017(7) 0.027(6) 0.048(6)
C9E 0.085(8) 0.115(9) 0.093(8) 0.004(7) 0.032(6) 0.036(7)
C10E 0.066(7) 0.096(8) 0.078(8) 0.003(7) 0.018(5) 0.020(6)
C11E 0.060(6) 0.077(7) 0.057(6) -0.006(6) 0.011(5) 0.024(5)
C12E 0.060(5) 0.077(7) 0.066(6) -0.013(6) 0.020(5) 0.024(5)
C13E 0.046(5) 0.046(6) 0.056(5) -0.012(5) 0.009(4) 0.019(5)
C14E 0.043(5) 0.047(6) 0.053(6) 0.000(5) 0.005(4) 0.018(5)
C15E 0.050(5) 0.044(6) 0.047(5) 0.003(5) 0.011(4) 0.020(5)
C16E 0.053(6) 0.051(6) 0.056(5) -0.025(6) 0.006(5) 0.014(5)
C17E 0.051(5) 0.057(7) 0.047(6) -0.005(5) 0.010(4) 0.020(5)
C18E 0.040(5) 0.045(6) 0.052(5) -0.014(6) -0.003(4) 0.013(5)
O1F 0.040(4) 0.036(4) 0.043(4) 0.010(3) -0.001(3) 0.018(3)
O2F 0.038(4) 0.050(4) 0.029(4) -0.008(3) -0.010(3) 0.017(3)
O3F 0.054(5) 0.043(5) 0.047(4) 0.010(4) 0.000(4) 0.025(4)
O4F 0.057(5) 0.077(5) 0.055(5) 0.032(4) 0.012(4) 0.048(5)
C1F 0.040(5) 0.046(5) 0.039(6) -0.001(4) 0.003(4) 0.024(4)
C2F 0.054(5) 0.056(6) 0.040(6) -0.005(4) 0.001(5) 0.038(5)
C3F 0.063(5) 0.071(7) 0.059(7) 0.008(5) -0.003(5) 0.036(5)
C4F 0.061(6) 0.071(7) 0.069(7) 0.002(5) -0.011(5) 0.045(5)
C5F 0.075(6) 0.068(6) 0.053(7) -0.006(5) -0.011(5) 0.046(5)
C6F 0.076(6) 0.069(7) 0.064(7) 0.009(5) -0.011(6) 0.041(5)
C7F 0.064(6) 0.061(6) 0.067(7) 0.005(5) -0.009(5) 0.037(5)
C8F 0.077(7) 0.080(7) 0.062(7) 0.007(5) 0.002(5) 0.055(6)
C9F 0.075(7) 0.063(7) 0.045(6) -0.005(5) -0.010(5) 0.044(6)
C10F 0.078(7) 0.073(7) 0.066(7) 0.009(6) -0.001(6) 0.056(6)
C11F 0.082(7) 0.085(7) 0.062(6) -0.004(6) -0.006(5) 0.065(6)
C12F 0.065(6) 0.065(7) 0.046(5) 0.014(5) 0.005(5) 0.049(5)
C13F 0.067(7) 0.088(8) 0.053(6) 0.027(6) 0.022(5) 0.054(6)
C14F 0.059(6) 0.064(7) 0.043(5) 0.014(5) 0.009(5) 0.039(5)
C15F 0.034(5) 0.039(6) 0.044(5) 0.004(5) -0.002(4) 0.020(4)
C16F 0.038(5) 0.036(6) 0.033(5) 0.005(5) 0.004(4) 0.013(5)
C17F 0.037(6) 0.061(7) 0.055(5) 0.017(5) 0.015(5) 0.031(5)
C18F 0.036(6) 0.028(5) 0.037(5) 0.003(5) 0.000(4) 0.013(4)
O1G 0.055(5) 0.057(4) 0.051(4) 0.007(3) -0.011(4) 0.032(4)
O2G 0.088(6) 0.063(5) 0.050(4) 0.016(4) -0.006(4) 0.038(5)
O3G 0.047(5) 0.049(5) 0.067(5) 0.004(4) 0.002(4) 0.026(4)
O4G 0.045(4) 0.045(4) 0.041(4) -0.002(4) -0.007(4) 0.025(4)
C1G 0.072(7) 0.053(6) 0.059(5) 0.020(5) -0.006(5) 0.028(5)
C2G 0.056(6) 0.064(6) 0.059(6) 0.003(5) -0.015(5) 0.030(5)
C3G 0.067(7) 0.079(7) 0.064(7) -0.001(5) -0.019(5) 0.037(6)
C4G 0.080(8) 0.096(7) 0.082(8) 0.015(6) -0.023(6) 0.047(6)
C5G 0.081(7) 0.099(7) 0.082(8) 0.012(6) -0.017(6) 0.053(6)
C6G 0.085(8) 0.098(7) 0.098(8) 0.012(6) -0.015(6) 0.054(6)
C7G 0.076(7) 0.067(6) 0.056(7) 0.012(5) -0.005(5) 0.041(6)
C8G 0.114(9) 0.125(9) 0.113(9) 0.017(7) -0.028(6) 0.081(7)
C9G 0.131(9) 0.131(9) 0.120(10) 0.013(7) -0.032(7) 0.088(7)
C10G 0.136(10) 0.128(10) 0.124(10) 0.017(7) -0.035(7) 0.088(8)
C11G 0.109(8) 0.121(9) 0.106(9) 0.006(6) -0.026(6) 0.077(7)
C12G 0.093(7) 0.093(7) 0.087(8) -0.003(6) -0.018(6) 0.063(6)
C13G 0.103(7) 0.091(8) 0.085(8) 0.009(6) -0.025(6) 0.054(6)
C14G 0.070(6) 0.075(7) 0.061(7) 0.004(5) -0.003(5) 0.042(5)
C15G 0.057(5) 0.052(6) 0.052(6) -0.008(4) -0.007(5) 0.040(5)
C16G 0.067(6) 0.091(7) 0.079(8) 0.002(6) -0.019(6) 0.041(5)
C17G 0.082(7) 0.100(7) 0.092(8) -0.003(6) -0.019(6) 0.058(6)
C18G 0.056(5) 0.051(6) 0.053(6) 0.000(5) -0.006(5) 0.031(5)
O1S2 0.052(4) 0.069(5) 0.083(5) -0.015(4) -0.001(4) 0.036(4)
N1S2 0.097(7) 0.152(9) 0.105(8) -0.009(6) -0.020(6) 0.066(6)
C1S2 0.066(7) 0.118(9) 0.129(9) -0.024(7) -0.014(6) 0.053(6)
C2S2 0.119(9) 0.106(9) 0.098(9) -0.002(7) -0.021(7) 0.044(7)
C3S2 0.130(9) 0.178(12) 0.151(11) -0.010(8) -0.043(7) 0.083(8)
O1S3 0.056(5) 0.084(5) 0.094(6) -0.020(5) -0.022(4) 0.045(4)
N1S3 0.175(10) 0.154(8) 0.227(11) -0.012(8) -0.002(8) 0.121(7)
C1S3 0.146(10) 0.116(7) 0.162(11) -0.027(8) 0.009(7) 0.080(7)
C2S3 0.228(11) 0.234(13) 0.271(13) 0.005(9) -0.038(9) 0.138(8)
C3S3 0.244(13) 0.178(9) 0.267(14) -0.011(9) 0.003(9) 0.127(8)
O1S 0.137(8) 0.135(8) 0.181(10) 0.018(7) 0.011(7) 0.096(7)
N1S 0.070(6) 0.064(6) 0.059(6) 0.001(5) -0.002(5) 0.030(5)
C1S 0.106(7) 0.076(8) 0.107(9) -0.006(7) -0.006(7) 0.056(6)
C2S 0.099(8) 0.079(7) 0.106(9) -0.008(7) -0.006(7) 0.031(6)
C3S 0.103(9) 0.116(9) 0.112(10) 0.000(7) 0.014(7) 0.071(7)
O1S4 0.105(6) 0.129(8) 0.097(7) 0.001(6) -0.023(6) 0.033(6)
N1S4 0.107(7) 0.142(9) 0.120(8) 0.017(7) -0.014(6) 0.055(6)
C1S4 0.124(7) 0.146(10) 0.129(9) 0.004(8) -0.014(6) 0.053(7)
C2S4 0.164(11) 0.191(12) 0.132(8) 0.011(8) -0.005(7) 0.076(8)
C3S4 0.134(9) 0.159(11) 0.149(10) 0.013(8) -0.033(8) 0.051(8)

loop_
_atom_type_symbol
_atom_type_description
_atom_type_scat_dispersion_real
_atom_type_scat_dispersion_imag
_atom_type_scat_source
C C 0.0033 0.0016 'International Tables Vol C Tables 4.2.6.8 and 6.1.1.4'
H H 0.0000 0.0000 'International Tables Vol C Tables 4.2.6.8 and 6.1.1.4'
N N 0.0061 0.0033 'International Tables Vol C Tables 4.2.6.8 and 6.1.1.4'
O O 0.0106 0.0060 'International Tables Vol C Tables 4.2.6.8 and 6.1.1.4'
Zn Zn 0.2839 1.4301 'International Tables Vol C Tables 4.2.6.8 and 6.1.1.4'

loop_
_geom_angle_atom_site_label_1
_geom_angle_atom_site_label_2
_geom_angle_atom_site_label_3
_geom_angle
_geom_angle_site_symmetry_1
_geom_angle_site_symmetry_3
_geom_angle_publ_flag
O1M Zn1 O4A 114.5(3) . 2_765 ?
O1M Zn1 O1B 108.7(3) . . ?
O4A Zn1 O1B 106.0(3) 2_765 . ?
O1M Zn1 O1A 115.7(3) . . ?
O4A Zn1 O1A 106.3(3) 2_765 . ?
O1B Zn1 O1A 104.8(3) . . ?
O1M Zn1 Zn2 34.2(2) . . ?
O4A Zn1 Zn2 134.5(2) 2_765 . ?
O1B Zn1 Zn2 75.8(2) . . ?
O1A Zn1 Zn2 117.3(2) . . ?
O1M Zn2 O1C 114.3(4) . . ?
O1M Zn2 O3B 118.3(3) . 3_664 ?
O1C Zn2 O3B 107.5(4) . 3_664 ?
O1M Zn2 O2B 108.1(3) . . ?
O1C Zn2 O2B 102.8(4) . . ?
O3B Zn2 O2B 104.2(4) 3_664 . ?
O1M Zn2 Zn1 34.5(2) . . ?
O1C Zn2 Zn1 120.7(3) . . ?
O3B Zn2 Zn1 131.2(3) 3_664 . ?
O2B Zn2 Zn1 73.7(2) . . ?
O1M Zn2 Zn4 36.1(2) . . ?
O1C Zn2 Zn4 79.0(3) . . ?
O3B Zn2 Zn4 127.2(3) 3_664 . ?
O2B Zn2 Zn4 125.8(2) . . ?
Zn1 Zn2 Zn4 60.81(4) . . ?
O1M Zn2 Zn3 36.4(2) . . ?
O1C Zn2 Zn3 132.6(3) . . ?
O3B Zn2 Zn3 81.9(3) 3_664 . ?
O2B Zn2 Zn3 120.2(2) . . ?
Zn1 Zn2 Zn3 60.73(4) . . ?
Zn4 Zn2 Zn3 60.51(5) . . ?
O2A Zn3 O1M 104.7(3) . . ?
O2A Zn3 O4B 95.5(4) . 3_664 ?
O1M Zn3 O4B 102.3(3) . 3_664 ?
O2A Zn3 O4C 93.1(6) . 3_774 ?
O1M Zn3 O4C 97.0(6) . 3_774 ?
O4B Zn3 O4C 156.1(7) 3_664 3_774 ?
O2A Zn3 Zn2 115.1(2) . . ?
O1M Zn3 Zn2 34.5(2) . . ?
O4B Zn3 Zn2 68.8(3) 3_664 . ?
O4C Zn3 Zn2 126.5(5) 3_774 . ?
O3C Zn4 O1M 116.5(5) 3_774 . ?
O3C Zn4 O2C 136.6(7) 3_774 . ?
O1M Zn4 O2C 102.4(4) . . ?
O3C Zn4 O3A 97.9(5) 3_774 2_765 ?
O1M Zn4 O3A 102.6(3) . 2_765 ?
O2C Zn4 O3A 91.4(5) . 2_765 ?
O3C Zn4 Zn2 138.3(4) 3_774 . ?
O1M Zn4 Zn2 34.6(2) . . ?
O2C Zn4 Zn2 70.2(3) . . ?
O3A Zn4 Zn2 115.0(3) 2_765 . ?
Zn2 O1M Zn1 111.3(3) . . ?
Zn2 O1M Zn4 109.3(3) . . ?
Zn1 O1M Zn4 110.4(3) . . ?
Zn2 O1M Zn3 109.1(3) . . ?
Zn1 O1M Zn3 109.6(3) . . ?
Zn4 O1M Zn3 107.1(3) . . ?
C1A O1A Zn1 122.8(7) . . ?
C1A O2A Zn3 136.6(7) . . ?
C18A O3A Zn4 134.9(8) . 3_674 ?
C18A O4A Zn1 122.8(7) . 3_674 ?
O1A C1A O2A 125.7(9) . . ?
O1A C1A C2A 117.3(9) . . ?
O2A C1A C2A 116.4(8) . . ?
C3A C2A C7A 120.0 . . ?
C3A C2A C1A 120.7(6) . . ?
C7A C2A C1A 119.3(6) . . ?
C2A C3A C4A 120.0 . . ?
C5A C4A C3A 120.0 . . ?
C4A C5A C6A 120.0 . . ?
C4A C5A C8A 119.4(7) . . ?
C6A C5A C8A 120.4(7) . . ?
C7A C6A C5A 120.0 . . ?
C6A C7A C2A 120.0 . . ?
C9A C8A C5A 176.0(15) . . ?
C8A C9A C10A 178(2) . . ?
C11A C10A C9A 173(2) . . ?
C10A C11A C12A 178.8(19) . . ?
C13A C12A C17A 120.0 . . ?
C13A C12A C11A 120.6(9) . . ?
C17A C12A C11A 119.2(9) . . ?
C12A C13A C14A 120.0 . . ?
C15A C14A C13A 120.0 . . ?
C16A C15A C14A 120.0 . . ?
C16A C15A C18A 120.6(7) . . ?
C14A C15A C18A 119.4(7) . . ?
C15A C16A C17A 120.0 . . ?
C16A C17A C12A 120.0 . . ?
O3A C18A O4A 124.9(10) . . ?
O3A C18A C15A 117.2(9) . . ?
O4A C18A C15A 117.5(9) . . ?
C1B O1B Zn1 127.3(7) . . ?
C1B O2B Zn2 130.1(7) . . ?
C18B O3B Zn2 122.2(7) . 2_655 ?
C18B O4B Zn3 135.7(8) . 2_655 ?
O2B C1B O1B 123.4(9) . . ?
O2B C1B C2B 118.2(8) . . ?
O1B C1B C2B 118.3(8) . . ?
C3B C2B C7B 120.0 . . ?
C3B C2B C1B 119.8(6) . . ?
C7B C2B C1B 120.1(6) . . ?
C4B C3B C2B 120.0 . . ?
C3B C4B C5B 120.0 . . ?
C6B C5B C4B 120.0 . . ?
C6B C5B C8B 121.8(7) . . ?
C4B C5B C8B 118.2(7) . . ?
C5B C6B C7B 120.0 . . ?
C6B C7B C2B 120.0 . . ?
C9B C8B C5B 170.8(15) . . ?
C8B C9B C10B 174.4(17) . . ?
C11B C10B C9B 175.8(16) . . ?
C10B C11B C12B 175.3(17) . . ?
C13B C12B C17B 120.0 . . ?
C13B C12B C11B 119.7(7) . . ?
C17B C12B C11B 119.6(7) . . ?
C12B C13B C14B 120.0 . . ?
C13B C14B C15B 120.0 . . ?
C16B C15B C14B 120.0 . . ?
C16B C15B C18B 119.6(6) . . ?
C14B C15B C18B 120.1(6) . . ?
C15B C16B C17B 120.0 . . ?
C16B C17B C12B 120.0 . . ?
O3B C18B O4B 124.4(10) . . ?
O3B C18B C15B 119.0(9) . . ?
O4B C18B C15B 116.3(9) . . ?
C1C O1C Zn2 126.6(9) . . ?
C1C O2C Zn4 137.9(10) . . ?
C18C O3C Zn4 123.6(12) . 2_755 ?
C18C O4C Zn3 133.7(16) . 2_755 ?
O1C C1C O2C 121.0(14) . . ?
O1C C1C C2C 120.9(12) . . ?
O2C C1C C2C 112.5(12) . . ?
C3C C2C C7C 120.0 . . ?
C3C C2C C1C 121.5(10) . . ?
C7C C2C C1C 117.8(10) . . ?
C2C C3C C4C 120.0 . . ?
C5C C4C C3C 120.0 . . ?
C6C C5C C4C 120.0 . . ?
C6C C5C C8C 122.9(13) . . ?
C4C C5C C8C 116.4(13) . . ?
C7C C6C C5C 120.0 . . ?
C6C C7C C2C 120.0 . . ?
C9C C8C C5C 163(3) . . ?
C8C C9C C10C 159(3) . . ?
C11C C10C C9C 150(3) . . ?
C10C C11C C12C 162(3) . . ?
C13C C12C C17C 120.0 . . ?
C13C C12C C11C 121.5(13) . . ?
C17C C12C C11C 118.3(13) . . ?
C14C C13C C12C 120.0 . . ?
C13C C14C C15C 120.0 . . ?
C14C C15C C16C 120.0 . . ?
C14C C15C C18C 117.2(11) . . ?
C16C C15C C18C 122.4(10) . . ?
C17C C16C C15C 120.0 . . ?
C16C C17C C12C 120.0 . . ?
O3C C18C O4C 125.3(17) . . ?
O3C C18C C15C 117.0(14) . . ?
O4C C18C C15C 115.3(14) . . ?
O2M Zn5 O1E 115.2(3) . . ?
O2M Zn5 O4E 116.7(3) . 3_564 ?
O1E Zn5 O4E 105.2(3) . 3_564 ?
O2M Zn5 O1F 109.5(3) . . ?
O1E Zn5 O1F 105.3(3) . . ?
O4E Zn5 O1F 103.8(3) 3_564 . ?
O2M Zn5 Zn8 36.4(2) . . ?
O1E Zn5 Zn8 127.9(2) . . ?
O4E Zn5 Zn8 80.4(2) 3_564 . ?
O1F Zn5 Zn8 123.9(2) . . ?
O2M Zn5 Zn7 35.8(2) . . ?
O1E Zn5 Zn7 129.6(2) . . ?
O4E Zn5 Zn7 124.3(2) 3_564 . ?
O1F Zn5 Zn7 73.8(2) . . ?
Zn8 Zn5 Zn7 59.98(4) . . ?
O2M Zn6 O1S3 168.4(4) . . ?
O2M Zn6 O3G 99.8(3) . 2_775 ?
O1S3 Zn6 O3G 89.9(4) . 2_775 ?
O2M Zn6 O2E 94.5(3) . . ?
O1S3 Zn6 O2E 91.3(4) . . ?
O3G Zn6 O2E 93.4(4) 2_775 . ?
O2M Zn6 O1S2 84.4(3) . . ?
O1S3 Zn6 O1S2 85.3(4) . . ?
O3G Zn6 O1S2 172.7(3) 2_775 . ?
O2E Zn6 O1S2 92.2(3) . . ?
O2M Zn6 O1G 88.8(3) . . ?
O1S3 Zn6 O1G 85.2(4) . . ?
O3G Zn6 O1G 87.2(3) 2_775 . ?
O2E Zn6 O1G 176.5(3) . . ?
O1S2 Zn6 O1G 87.0(3) . . ?
O2M Zn6 Zn8 36.08(19) . . ?
O1S3 Zn6 Zn8 133.2(3) . . ?
O3G Zn6 Zn8 115.8(2) 2_775 . ?
O2E Zn6 Zn8 122.9(2) . . ?
O1S2 Zn6 Zn8 64.5(2) . . ?
O1G Zn6 Zn8 59.7(2) . . ?
O4G Zn7 O2M 113.1(3) 2_775 . ?
O4G Zn7 O2F 102.5(3) 2_775 . ?
O2M Zn7 O2F 112.6(3) . . ?
O4G Zn7 O3F 109.5(3) 2_775 3_674 ?
O2M Zn7 O3F 115.2(3) . 3_674 ?
O2F Zn7 O3F 102.8(3) . 3_674 ?
O4G Zn7 Zn8 135.6(2) 2_775 . ?
O2M Zn7 Zn8 36.5(2) . . ?
O2F Zn7 Zn8 118.3(2) . . ?
O3F Zn7 Zn8 79.2(2) 3_674 . ?
O4G Zn7 Zn5 118.1(2) 2_775 . ?
O2M Zn7 Zn5 34.76(19) . . ?
O2F Zn7 Zn5 78.2(2) . . ?
O3F Zn7 Zn5 131.1(2) 3_674 . ?
Zn8 Zn7 Zn5 59.47(4) . . ?
O2G Zn8 O2M 124.8(3) . . ?
O2G Zn8 O3E 105.0(4) . 3_564 ?
O2M Zn8 O3E 109.4(3) . 3_564 ?
O2G Zn8 O4F 105.2(4) . 3_674 ?
O2M Zn8 O4F 107.6(3) . 3_674 ?
O3E Zn8 O4F 102.7(4) 3_564 3_674 ?
O2G Zn8 Zn5 140.5(3) . . ?
O2M Zn8 Zn5 35.5(2) . . ?
O3E Zn8 Zn5 74.0(2) 3_564 . ?
O4F Zn8 Zn5 113.6(3) 3_674 . ?
O2G Zn8 Zn7 130.0(3) . . ?
O2M Zn8 Zn7 36.7(2) . . ?
O3E Zn8 Zn7 124.6(2) 3_564 . ?
O4F Zn8 Zn7 71.6(2) 3_674 . ?
Zn5 Zn8 Zn7 60.55(4) . . ?
O2G Zn8 Zn6 88.2(3) . . ?
O2M Zn8 Zn6 37.01(19) . . ?
O3E Zn8 Zn6 121.0(2) 3_564 . ?
O4F Zn8 Zn6 129.3(2) 3_674 . ?
Zn5 Zn8 Zn6 61.91(4) . . ?
Zn7 Zn8 Zn6 63.10(4) . . ?
Zn5 O2M Zn8 108.1(3) . . ?
Zn5 O2M Zn7 109.4(3) . . ?
Zn8 O2M Zn7 106.9(3) . . ?
Zn5 O2M Zn6 112.1(3) . . ?
Zn8 O2M Zn6 106.9(3) . . ?
Zn7 O2M Zn6 113.2(3) . . ?
C1E O1E Zn5 118.8(7) . . ?
C1E O2E Zn6 132.7(8) . . ?
C18E O3E Zn8 133.4(7) . 2_665 ?
C18E O4E Zn5 124.3(7) . 2_665 ?
O1E C1E O2E 125.8(10) . . ?
O1E C1E C2E 116.8(9) . . ?
O2E C1E C2E 117.4(9) . . ?
C3E C2E C7E 120.0 . . ?
C3E C2E C1E 120.9(7) . . ?
C7E C2E C1E 119.1(7) . . ?
C2E C3E C4E 120.0 . . ?
C3E C4E C5E 120.0 . . ?
C6E C5E C4E 120.0 . . ?
C6E C5E C8E 120.5(10) . . ?
C4E C5E C8E 118.8(10) . . ?
C5E C6E C7E 120.0 . . ?
C6E C7E C2E 120.0 . . ?
C9E C8E C5E 167.9(19) . . ?
C8E C9E C10E 168(2) . . ?
C11E C10E C9E 170.3(19) . . ?
C10E C11E C12E 173.2(16) . . ?
C13E C12E C17E 120.0 . . ?
C13E C12E C11E 118.3(7) . . ?
C17E C12E C11E 121.5(7) . . ?
C14E C13E C12E 120.0 . . ?
C13E C14E C15E 120.0 . . ?
C16E C15E C14E 120.0 . . ?
C16E C15E C18E 120.0(6) . . ?
C14E C15E C18E 119.8(6) . . ?
C15E C16E C17E 120.0 . . ?
C16E C17E C12E 120.0 . . ?
O4E C18E O3E 126.5(9) . . ?
O4E C18E C15E 119.1(8) . . ?
O3E C18E C15E 114.3(8) . . ?
C1F O1F Zn5 132.0(7) . . ?
C1F O2F Zn7 126.8(7) . . ?
C18F O3F Zn7 122.5(7) . 2_765 ?
C18F O4F Zn8 129.3(7) . 2_765 ?
O1F C1F O2F 124.8(9) . . ?
O1F C1F C2F 117.3(8) . . ?
O2F C1F C2F 117.9(8) . . ?
C3F C2F C7F 120.0 . . ?
C3F C2F C1F 120.1(6) . . ?
C7F C2F C1F 119.8(6) . . ?
C4F C3F C2F 120.0 . . ?
C3F C4F C5F 120.0 . . ?
C6F C5F C4F 120.0 . . ?
C6F C5F C8F 119.7(8) . . ?
C4F C5F C8F 120.3(8) . . ?
C5F C6F C7F 120.0 . . ?
C6F C7F C2F 120.0 . . ?
C9F C8F C5F 172.8(16) . . ?
C8F C9F C10F 178.7(16) . . ?
C11F C10F C9F 178.7(16) . . ?
C10F C11F C12F 172.6(17) . . ?
C13F C12F C17F 120.0 . . ?
C13F C12F C11F 119.2(7) . . ?
C17F C12F C11F 120.4(7) . . ?
C14F C13F C12F 120.0 . . ?
C13F C14F C15F 120.0 . . ?
C16F C15F C14F 120.0 . . ?
C16F C15F C18F 122.4(6) . . ?
C14F C15F C18F 117.5(6) . . ?
C17F C16F C15F 120.0 . . ?
C16F C17F C12F 120.0 . . ?
O4F C18F O3F 126.3(9) . . ?
O4F C18F C15F 117.0(8) . . ?
O3F C18F C15F 116.6(8) . . ?
C1G O1G Zn6 120.2(9) . . ?
C1G O2G Zn8 110.3(7) . . ?
C18G O3G Zn6 137.8(8) . 3_574 ?
C18G O4G Zn7 122.0(7) . 3_574 ?
O1G C1G O2G 126.8(10) . . ?
O1G C1G C2G 118.8(10) . . ?
O2G C1G C2G 114.2(9) . . ?
C3G C2G C7G 120.0 . . ?
C3G C2G C1G 121.6(7) . . ?
C7G C2G C1G 118.4(7) . . ?
C2G C3G C4G 120.0 . . ?
C5G C4G C3G 120.0 . . ?
C6G C5G C4G 120.0 . . ?
C6G C5G C8G 125.0(10) . . ?
C4G C5G C8G 115.0(10) . . ?
C5G C6G C7G 120.0 . . ?
C6G C7G C2G 120.0 . . ?
C9G C8G C5G 174(2) . . ?
C8G C9G C10G 174(2) . . ?
C11G C10G C9G 163(2) . . ?
C10G C11G C12G 177(2) . . ?
C13G C12G C17G 120.0 . . ?
C13G C12G C11G 120.8(9) . . ?
C17G C12G C11G 119.2(9) . . ?
C12G C13G C14G 120.0 . . ?
C15G C14G C13G 120.0 . . ?
C14G C15G C16G 120.0 . . ?
C14G C15G C18G 118.6(7) . . ?
C16G C15G C18G 121.3(7) . . ?
C15G C16G C17G 120.0 . . ?
C16G C17G C12G 120.0 . . ?
O4G C18G O3G 127.2(10) . . ?
O4G C18G C15G 116.2(9) . . ?
O3G C18G C15G 116.2(9) . . ?
C1S2 O1S2 Zn6 125.8(5) . . ?
C1S2 N1S2 C2S2 120.3 . . ?
C1S2 N1S2 C3S2 121.7 . . ?
C2S2 N1S2 C3S2 117.8 . . ?
O1S2 C1S2 N1S2 123.8 . . ?
C1S3 O1S3 Zn6 123.5(6) . . ?
C1S3 N1S3 C2S3 120.3 . . ?
C1S3 N1S3 C3S3 121.7 . . ?
C2S3 N1S3 C3S3 117.8 . . ?
O1S3 C1S3 N1S3 123.8 . . ?
C1S N1S C2S 120.3 . . ?
C1S N1S C3S 121.7 . . ?
C2S N1S C3S 117.8 . . ?
O1S C1S N1S 123.8 . . ?
C1S4 N1S4 C2S4 120.3 . . ?
C1S4 N1S4 C3S4 121.7 . . ?
C2S4 N1S4 C3S4 117.8 . . ?
O1S4 C1S4 N1S4 123.8 . . ?

loop_
_geom_bond_atom_site_label_1
_geom_bond_atom_site_label_2
_geom_bond_distance
_geom_bond_site_symmetry_2
_geom_bond_publ_flag
Zn1 O1M 1.909(7) . ?
Zn1 O4A 1.941(8) 2_765 ?
Zn1 O1B 1.965(7) . ?
Zn1 O1A 1.976(8) . ?
Zn1 Zn2 3.1373(18) . ?
Zn2 O1M 1.891(7) . ?
Zn2 O1C 1.935(9) . ?
Zn2 O3B 1.968(8) 3_664 ?
Zn2 O2B 1.981(7) . ?
Zn2 Zn4 3.144(2) . ?
Zn2 Zn3 3.158(2) . ?
Zn3 O2A 1.965(7) . ?
Zn3 O1M 1.985(7) . ?
Zn3 O4B 1.999(9) 3_664 ?
Zn3 O4C 2.059(17) 3_774 ?
Zn4 O3C 1.896(13) 3_774 ?
Zn4 O1M 1.963(7) . ?
Zn4 O2C 1.985(12) . ?
Zn4 O3A 1.994(9) 2_765 ?
O1A C1A 1.254(10) . ?
O2A C1A 1.285(10) . ?
O3A C18A 1.236(11) . ?
O3A Zn4 1.994(9) 3_674 ?
O4A C18A 1.246(10) . ?
O4A Zn1 1.941(8) 3_674 ?
C1A C2A 1.476(10) . ?
C2A C3A 1.3900 . ?
C2A C7A 1.3900 . ?
C3A C4A 1.3900 . ?
C4A C5A 1.3900 . ?
C5A C6A 1.3900 . ?
C5A C8A 1.453(11) . ?
C6A C7A 1.3900 . ?
C8A C9A 1.183(12) . ?
C9A C10A 1.363(13) . ?
C10A C11A 1.200(12) . ?
C11A C12A 1.443(11) . ?
C12A C13A 1.3900 . ?
C12A C17A 1.3900 . ?
C13A C14A 1.3900 . ?
C14A C15A 1.3900 . ?
C15A C16A 1.3900 . ?
C15A C18A 1.493(10) . ?
C16A C17A 1.3900 . ?
O1B C1B 1.258(10) . ?
O2B C1B 1.244(10) . ?
O3B C18B 1.233(11) . ?
O3B Zn2 1.968(8) 2_655 ?
O4B C18B 1.281(11) . ?
O4B Zn3 1.999(9) 2_655 ?
C1B C2B 1.477(9) . ?
C2B C3B 1.3900 . ?
C2B C7B 1.3900 . ?
C3B C4B 1.3900 . ?
C4B C5B 1.3900 . ?
C5B C6B 1.3900 . ?
C5B C8B 1.451(10) . ?
C6B C7B 1.3900 . ?
C8B C9B 1.192(12) . ?
C9B C10B 1.349(12) . ?
C10B C11B 1.191(12) . ?
C11B C12B 1.462(10) . ?
C12B C13B 1.3900 . ?
C12B C17B 1.3900 . ?
C13B C14B 1.3900 . ?
C14B C15B 1.3900 . ?
C15B C16B 1.3900 . ?
C15B C18B 1.483(10) . ?
C16B C17B 1.3900 . ?
O1C C1C 1.196(12) . ?
O2C C1C 1.254(13) . ?
O3C C18C 1.212(13) . ?
O3C Zn4 1.896(13) 2_755 ?
O4C C18C 1.243(14) . ?
O4C Zn3 2.058(16) 2_755 ?
C1C C2C 1.474(12) . ?
C2C C3C 1.3900 . ?
C2C C7C 1.3900 . ?
C3C C4C 1.3900 . ?
C4C C5C 1.3900 . ?
C5C C6C 1.3900 . ?
C5C C8C 1.436(13) . ?
C6C C7C 1.3900 . ?
C8C C9C 1.192(14) . ?
C9C C10C 1.388(15) . ?
C10C C11C 1.235(15) . ?
C11C C12C 1.441(13) . ?
C12C C13C 1.3900 . ?
C12C C17C 1.3900 . ?
C13C C14C 1.3900 . ?
C14C C15C 1.3900 . ?
C15C C16C 1.3900 . ?
C15C C18C 1.514(13) . ?
C16C C17C 1.3900 . ?
Zn5 O2M 1.896(7) . ?
Zn5 O1E 1.924(7) . ?
Zn5 O4E 1.960(7) 3_564 ?
Zn5 O1F 1.985(7) . ?
Zn5 Zn8 3.1022(19) . ?
Zn5 Zn7 3.1362(18) . ?
Zn6 O2M 1.980(7) . ?
Zn6 O1S3 1.995(8) . ?
Zn6 O3G 2.020(9) 2_775 ?
Zn6 O2E 2.022(9) . ?
Zn6 O1S2 2.145(7) . ?
Zn6 O1G 2.272(8) . ?
Zn6 Zn8 3.1465(19) . ?
Zn7 O4G 1.934(8) 2_775 ?
Zn7 O2M 1.946(7) . ?
Zn7 O2F 1.956(8) . ?
Zn7 O3F 1.966(8) 3_674 ?
Zn7 Zn8 3.1184(18) . ?
Zn8 O2G 1.898(8) . ?
Zn8 O2M 1.937(7) . ?
Zn8 O3E 1.942(8) 3_564 ?
Zn8 O4F 1.990(8) 3_674 ?
O1E C1E 1.233(10) . ?
O2E C1E 1.258(10) . ?
O3E C18E 1.271(10) . ?
O3E Zn8 1.942(8) 2_665 ?
O4E C18E 1.254(10) . ?
O4E Zn5 1.960(7) 2_665 ?
C1E C2E 1.511(10) . ?
C2E C3E 1.3900 . ?
C2E C7E 1.3900 . ?
C3E C4E 1.3900 . ?
C4E C5E 1.3900 . ?
C5E C6E 1.3900 . ?
C5E C8E 1.443(11) . ?
C6E C7E 1.3900 . ?
C8E C9E 1.183(13) . ?
C9E C10E 1.380(13) . ?
C10E C11E 1.183(12) . ?
C11E C12E 1.434(11) . ?
C12E C13E 1.3900 . ?
C12E C17E 1.3900 . ?
C13E C14E 1.3900 . ?
C14E C15E 1.3900 . ?
C15E C16E 1.3900 . ?
C15E C18E 1.494(10) . ?
C16E C17E 1.3900 . ?
O1F C1F 1.254(10) . ?
O2F C1F 1.264(10) . ?
O3F C18F 1.268(10) . ?
O3F Zn7 1.966(8) 2_765 ?
O4F C18F 1.231(10) . ?
O4F Zn8 1.990(8) 2_765 ?
C1F C2F 1.480(10) . ?
C2F C3F 1.3900 . ?
C2F C7F 1.3900 . ?
C3F C4F 1.3900 . ?
C4F C5F 1.3900 . ?
C5F C6F 1.3900 . ?
C5F C8F 1.444(10) . ?
C6F C7F 1.3900 . ?
C8F C9F 1.189(12) . ?
C9F C10F 1.338(13) . ?
C10F C11F 1.211(12) . ?
C11F C12F 1.449(10) . ?
C12F C13F 1.3900 . ?
C12F C17F 1.3900 . ?
C13F C14F 1.3900 . ?
C14F C15F 1.3900 . ?
C15F C16F 1.3900 . ?
C15F C18F 1.474(9) . ?
C16F C17F 1.3900 . ?
O1G C1G 1.209(11) . ?
O2G C1G 1.279(11) . ?
O3G C18G 1.248(11) . ?
O3G Zn6 2.020(8) 3_574 ?
O4G C18G 1.246(11) . ?
O4G Zn7 1.934(8) 3_574 ?
C1G C2G 1.499(10) . ?
C2G C3G 1.3900 . ?
C2G C7G 1.3900 . ?
C3G C4G 1.3900 . ?
C4G C5G 1.3900 . ?
C5G C6G 1.3900 . ?
C5G C8G 1.435(11) . ?
C6G C7G 1.3900 . ?
C8G C9G 1.204(12) . ?
C9G C10G 1.357(13) . ?
C10G C11G 1.213(13) . ?
C11G C12G 1.446(11) . ?
C12G C13G 1.3900 . ?
C12G C17G 1.3900 . ?
C13G C14G 1.3900 . ?
C14G C15G 1.3900 . ?
C15G C16G 1.3900 . ?
C15G C18G 1.483(10) . ?
C16G C17G 1.3900 . ?
O1S2 C1S2 1.2441 . ?
N1S2 C1S2 1.3169 . ?
N1S2 C2S2 1.4518 . ?
N1S2 C3S2 1.4616 . ?
O1S3 C1S3 1.2442 . ?
N1S3 C1S3 1.3168 . ?
N1S3 C2S3 1.4519 . ?
N1S3 C3S3 1.4617 . ?
O1S C1S 1.2441 . ?
N1S C1S 1.3170 . ?
N1S C2S 1.4517 . ?
N1S C3S 1.4617 . ?
O1S4 C1S4 1.2439 . ?
N1S4 C1S4 1.3169 . ?
N1S4 C2S4 1.4520 . ?
N1S4 C3S4 1.4617 . ?
O11X 013X 1.73(6) 3_674 ?
013X O11X 1.73(6) 2_765 ?
